data_7115606
loop_
_publ_author_name
'Zhi-Min Chen'
'Zhen Zhang'
'Yong-Qiang Tu'
'Ming-Hui Xu'
'Fu-Min Zhang'
'Chen-Chen Li'
'Shao-Hua Wang'

_publ_section_title
;
 A Mn(III)/TEMPO-co-mediated tandem azidation-1,2-carbon migration
 reaction of allylic silyl ethers
;
_journal_name_full Chem.Commun.
_journal_page_first 10805
_journal_paper_doi 10.1039/C4cc04707A
_journal_volume 50
_journal_year 2014
_chemical_formula_moiety 'C19 H19 N3 O'
_chemical_formula_sum 'C19 H19 N3 O'
_chemical_formula_weight 305.37
_chemical_name_systematic
;
 ?
;
_space_group_crystal_system monoclinic
_space_group_IT_number 14
_space_group_name_Hall '-P 2ybc'
_space_group_name_H-M_alt 'P 1 21/c 1'
_symmetry_space_group_name_Hall '-P 2ybc'
_symmetry_space_group_name_H-M 'P 1 21/c 1'
_atom_sites_solution_hydrogens geom
_atom_sites_solution_primary iterative
_audit_creation_date 2013-11-21
_audit_creation_method
;
Olex2 1.2
(compiled 2013.11.15 svn.r2834 for OlexSys, GUI svn.r4713)
;
_cell_angle_alpha 90
_cell_angle_beta 96.34(2)
_cell_angle_gamma 90
_cell_formula_units_Z 4
_cell_length_a 15.709(3)
_cell_length_b 8.4319(16)
_cell_length_c 12.274(2)
_cell_measurement_reflns_used 1394
_cell_measurement_temperature 293(2)
_cell_measurement_theta_max 23.2330
_cell_measurement_theta_min 3.7950
_cell_volume 1615.8(5)
_computing_cell_refinement
;
CrysAlisPro, Agilent Technologies,
Version 1.171.36.28 (release 01-02-2013 CrysAlis171 .NET)
(compiled Feb  1 2013,16:14:44)
;
_computing_data_collection
;
CrysAlisPro, Agilent Technologies,
Version 1.171.36.28 (release 01-02-2013 CrysAlis171 .NET)
(compiled Feb  1 2013,16:14:44)
;
_computing_data_reduction
;
CrysAlisPro, Agilent Technologies,
Version 1.171.36.28 (release 01-02-2013 CrysAlis171 .NET)
(compiled Feb  1 2013,16:14:44)
;
_computing_molecular_graphics 'Olex2 (Dolomanov et al., 2009)'
_computing_publication_material 'Olex2 (Dolomanov et al., 2009)'
_computing_structure_refinement 'ShelXL (Sheldrick, 2008)'
_computing_structure_solution
;
Superflip (Palatinus & Chapuis, 2007;Palatinus & van der Lee, 2008;
Palatinus et al., 2012)
;
_diffrn_ambient_temperature 293(2)
_diffrn_detector_area_resol_mean 16.0733
_diffrn_measured_fraction_theta_full 0.997
_diffrn_measured_fraction_theta_max 0.997
_diffrn_measurement_details
;
  1 omega   75.00  102.00   1.5000    2.0000
omega____ theta____ kappa____ phi______ frames
    -       22.8075  178.0000   30.0000 18

  2 omega    9.00   87.00   1.5000    2.0000
omega____ theta____ kappa____ phi______ frames
    -       22.8075   57.0000  -90.0000 52

  3 omega  -50.00   50.50   1.5000    2.0000
omega____ theta____ kappa____ phi______ frames
    -       22.8075  -77.0000   30.0000 67

  4 omega   43.00   97.00   1.5000    2.0000
omega____ theta____ kappa____ phi______ frames
    -       22.8075 -178.0000 -120.0000 36
;
_diffrn_measurement_device_type 'SuperNova, Dual, Cu at zero, Eos'
_diffrn_measurement_method '\w scans'
_diffrn_orient_matrix_UB_11 0.0101380000
_diffrn_orient_matrix_UB_12 -0.0685458000
_diffrn_orient_matrix_UB_13 -0.0291930000
_diffrn_orient_matrix_UB_21 0.0410324000
_diffrn_orient_matrix_UB_22 0.0321064000
_diffrn_orient_matrix_UB_23 -0.0063138000
_diffrn_orient_matrix_UB_31 0.0169975000
_diffrn_orient_matrix_UB_32 -0.0364556000
_diffrn_orient_matrix_UB_33 0.0498329000
_diffrn_radiation_monochromator mirror
_diffrn_radiation_type MoK\a
_diffrn_radiation_wavelength 0.71073
_diffrn_reflns_av_R_equivalents 0.0436
_diffrn_reflns_av_unetI/netI 0.0684
_diffrn_reflns_Laue_measured_fraction_full 0.997
_diffrn_reflns_Laue_measured_fraction_max 0.997
_diffrn_reflns_limit_h_max 19
_diffrn_reflns_limit_h_min -13
_diffrn_reflns_limit_k_max 9
_diffrn_reflns_limit_k_min -10
_diffrn_reflns_limit_l_max 15
_diffrn_reflns_limit_l_min -15
_diffrn_reflns_number 6672
_diffrn_reflns_point_group_measured_fraction_full 0.997
_diffrn_reflns_point_group_measured_fraction_max 0.997
_diffrn_reflns_theta_full 25.500
_diffrn_reflns_theta_max 26.018
_diffrn_reflns_theta_min 3.288
_diffrn_source 'SuperNova (Mo) X-ray Source'
_exptl_absorpt_coefficient_mu 0.080
_exptl_absorpt_correction_T_max 1.00000
_exptl_absorpt_correction_T_min 0.60556
_exptl_absorpt_correction_type multi-scan
_exptl_absorpt_process_details
;
CrysAlisPro, Agilent Technologies,
Version 1.171.36.28 (release 01-02-2013 CrysAlis171 .NET)
(compiled Feb  1 2013,16:14:44)
Empirical absorption correction using spherical harmonics,
 implemented in SCALE3 ABSPACK scaling algorithm.
;
_exptl_crystal_colour 'clear light colourless'
_exptl_crystal_density_diffrn 1.255
_exptl_crystal_description block
_exptl_crystal_F_000 648
_exptl_crystal_size_max 0.49
_exptl_crystal_size_mid 0.47
_exptl_crystal_size_min 0.44
_refine_diff_density_max 0.175
_refine_diff_density_min -0.188
_refine_diff_density_rms 0.041
_refine_ls_extinction_method none
_refine_ls_goodness_of_fit_ref 1.052
_refine_ls_hydrogen_treatment constr
_refine_ls_matrix_type full
_refine_ls_number_parameters 208
_refine_ls_number_reflns 3179
_refine_ls_number_restraints 0
_refine_ls_restrained_S_all 1.052
_refine_ls_R_factor_all 0.0962
_refine_ls_R_factor_gt 0.0597
_refine_ls_shift/su_max 0.000
_refine_ls_shift/su_mean 0.000
_refine_ls_structure_factor_coef Fsqd
_refine_ls_weighting_details
;
 w=1/[\s^2^(Fo^2^)+(0.0617P)^2^+0.0879P]
 where P=(Fo^2^+2Fc^2^)/3
;
_refine_ls_weighting_scheme calc
_refine_ls_wR_factor_gt 0.1352
_refine_ls_wR_factor_ref 0.1694
_reflns_Friedel_coverage 0.000
_reflns_number_gt 1988
_reflns_number_total 3179
_reflns_threshold_expression 'I > 2\s(I)'
_cod_data_source_file c4cc04707a2-1.cif
_cod_data_source_block chzhm1120
_cod_original_cell_volume 1615.9(6)
_cod_database_code 7115606
_shelxl_version_number 2013-2
_shelx_space_group_comment
;
The symmetry employed for this shelxl refinement is uniquely defined
by the following loop, which should always be used as a source of
symmetry information in preference to the above space-group names.
They are only intended as comments.
;
_reflns_odcompleteness_completeness 99.58
_reflns_odcompleteness_iscentric 1
_reflns_odcompleteness_theta 26.32
_olex2_refinement_description
;
1. Fixed Uiso
 At 1.2 times of:
  All C(H) groups, All C(H,H) groups
2.a Ternary CH refined with riding coordinates:
 C1(H1)
2.b Secondary CH2 refined with riding coordinates:
 C2(H2A,H2B), C3(H3A,H3B), C4(H4A,H4B), C5(H5A,H5B)
2.c Aromatic/amide H refined with riding coordinates:
 C8(H8), C9(H9), C10(H10), C11(H11), C12(H12), C15(H15), C16(H16), C17(H17),
 C18(H18), C19(H19)
;

loop_
_space_group_symop_operation_xyz
'x, y, z'
'-x, y+1/2, -z+1/2'
'-x, -y, -z'
'x, -y-1/2, z-1/2'

loop_
_atom_site_label
_atom_site_type_symbol
_atom_site_fract_x
_atom_site_fract_y
_atom_site_fract_z
_atom_site_U_iso_or_equiv
_atom_site_adp_type
_atom_site_occupancy
_atom_site_site_symmetry_order
_atom_site_calc_flag
_atom_site_refinement_flags_posn
O1 O 0.72107(11) 0.1566(2) 0.14674(13) 0.0619(5) Uani 1 1 d .
N1 N 0.83203(14) 0.4139(2) 0.31102(17) 0.0558(6) Uani 1 1 d .
N2 N 0.86975(13) 0.5356(3) 0.34226(18) 0.0552(6) Uani 1 1 d .
N3 N 0.90424(17) 0.6523(3) 0.3599(2) 0.0847(8) Uani 1 1 d .
C1 C 0.83048(15) 0.2847(3) 0.39500(19) 0.0432(6) Uani 1 1 d .
H1 H 0.7889 0.3126 0.4458 0.052 Uiso 1 1 calc R
C2 C 0.91922(15) 0.2643(3) 0.4601(2) 0.0538(7) Uani 1 1 d .
H2A H 0.9384 0.3662 0.4902 0.065 Uiso 1 1 calc R
H2B H 0.9142 0.1929 0.5210 0.065 Uiso 1 1 calc R
C3 C 0.98632(16) 0.1995(3) 0.3916(2) 0.0585(7) Uani 1 1 d .
H3A H 1.0391 0.1786 0.4382 0.070 Uiso 1 1 calc R
H3B H 0.9982 0.2770 0.3369 0.070 Uiso 1 1 calc R
C4 C 0.95342(16) 0.0469(3) 0.3356(2) 0.0586(7) Uani 1 1 d .
H4A H 0.9961 0.0054 0.2917 0.070 Uiso 1 1 calc R
H4B H 0.9438 -0.0318 0.3906 0.070 Uiso 1 1 calc R
C5 C 0.87026(15) 0.0770(3) 0.2625(2) 0.0491(6) Uani 1 1 d .
H5A H 0.8520 -0.0208 0.2254 0.059 Uiso 1 1 calc R
H5B H 0.8807 0.1543 0.2070 0.059 Uiso 1 1 calc R
C6 C 0.79707(14) 0.1385(3) 0.32667(17) 0.0387(5) Uani 1 1 d .
C7 C 0.76438(13) 0.0010(3) 0.39432(18) 0.0387(5) Uani 1 1 d .
C8 C 0.72410(15) -0.1268(3) 0.3376(2) 0.0492(6) Uani 1 1 d .
H8 H 0.7176 -0.1256 0.2614 0.059 Uiso 1 1 calc R
C9 C 0.69359(17) -0.2550(3) 0.3917(2) 0.0625(8) Uani 1 1 d .
H9 H 0.6664 -0.3378 0.3518 0.075 Uiso 1 1 calc R
C10 C 0.70329(19) -0.2606(3) 0.5039(3) 0.0674(8) Uani 1 1 d .
H10 H 0.6842 -0.3482 0.5403 0.081 Uiso 1 1 calc R
C11 C 0.74160(18) -0.1353(4) 0.5623(2) 0.0652(8) Uani 1 1 d .
H11 H 0.7476 -0.1379 0.6385 0.078 Uiso 1 1 calc R
C12 C 0.77155(15) -0.0045(3) 0.50826(19) 0.0497(6) Uani 1 1 d .
H12 H 0.7966 0.0798 0.5488 0.060 Uiso 1 1 calc R
C13 C 0.72065(15) 0.1907(3) 0.24349(18) 0.0421(6) Uani 1 1 d .
C14 C 0.64480(15) 0.2772(3) 0.27784(19) 0.0420(5) Uani 1 1 d .
C15 C 0.59380(16) 0.3617(3) 0.1976(2) 0.0558(7) Uani 1 1 d .
H15 H 0.6092 0.3657 0.1266 0.067 Uiso 1 1 calc R
C16 C 0.52123(18) 0.4393(4) 0.2217(3) 0.0702(8) Uani 1 1 d .
H16 H 0.4884 0.4958 0.1672 0.084 Uiso 1 1 calc R
C17 C 0.49690(18) 0.4338(4) 0.3254(3) 0.0667(8) Uani 1 1 d .
H17 H 0.4473 0.4853 0.3411 0.080 Uiso 1 1 calc R
C18 C 0.54613(17) 0.3516(3) 0.4065(2) 0.0601(7) Uani 1 1 d .
H18 H 0.5296 0.3478 0.4769 0.072 Uiso 1 1 calc R
C19 C 0.61997(15) 0.2748(3) 0.3840(2) 0.0484(6) Uani 1 1 d .
H19 H 0.6533 0.2214 0.4396 0.058 Uiso 1 1 calc R

loop_
_atom_site_aniso_label
_atom_site_aniso_U_11
_atom_site_aniso_U_22
_atom_site_aniso_U_33
_atom_site_aniso_U_23
_atom_site_aniso_U_13
_atom_site_aniso_U_12
O1 0.0840(13) 0.0656(13) 0.0357(10) -0.0017(8) 0.0047(8) 0.0117(10)
N1 0.0725(14) 0.0338(12) 0.0584(14) 0.0044(10) -0.0047(11) -0.0082(11)
N2 0.0594(13) 0.0371(13) 0.0680(15) 0.0023(11) 0.0027(11) 0.0009(11)
N3 0.0912(19) 0.0432(16) 0.116(2) -0.0003(15) -0.0027(16) -0.0120(15)
C1 0.0506(13) 0.0356(13) 0.0428(13) 0.0006(10) 0.0021(10) -0.0003(11)
C2 0.0567(14) 0.0479(16) 0.0542(16) 0.0039(12) -0.0052(12) -0.0021(12)
C3 0.0505(14) 0.0584(18) 0.0661(18) 0.0160(14) 0.0038(12) -0.0003(13)
C4 0.0580(16) 0.0534(17) 0.0673(18) 0.0071(13) 0.0196(14) 0.0100(13)
C5 0.0582(14) 0.0427(15) 0.0486(15) 0.0005(11) 0.0154(12) 0.0023(12)
C6 0.0498(13) 0.0316(12) 0.0354(12) -0.0004(9) 0.0075(10) 0.0013(10)
C7 0.0443(12) 0.0323(13) 0.0398(13) 0.0034(10) 0.0060(10) 0.0048(10)
C8 0.0600(15) 0.0427(15) 0.0448(14) -0.0002(11) 0.0048(11) -0.0061(12)
C9 0.0708(18) 0.0435(16) 0.074(2) 0.0019(13) 0.0101(15) -0.0153(14)
C10 0.083(2) 0.0523(18) 0.070(2) 0.0151(15) 0.0224(16) -0.0112(15)
C11 0.086(2) 0.064(2) 0.0466(16) 0.0125(14) 0.0108(14) -0.0077(16)
C12 0.0620(15) 0.0448(15) 0.0423(14) 0.0016(11) 0.0063(11) -0.0034(12)
C13 0.0573(14) 0.0336(13) 0.0352(12) -0.0003(10) 0.0051(10) -0.0037(11)
C14 0.0490(12) 0.0345(13) 0.0412(13) -0.0023(10) -0.0013(10) -0.0021(11)
C15 0.0630(16) 0.0539(17) 0.0485(15) 0.0044(12) -0.0034(12) 0.0022(14)
C16 0.0701(18) 0.066(2) 0.070(2) 0.0097(16) -0.0128(15) 0.0159(16)
C17 0.0578(16) 0.065(2) 0.075(2) -0.0043(16) -0.0023(14) 0.0152(15)
C18 0.0601(16) 0.0603(18) 0.0613(18) -0.0076(14) 0.0129(13) 0.0069(14)
C19 0.0544(14) 0.0473(15) 0.0431(14) -0.0005(11) 0.0030(11) 0.0064(12)

loop_
_atom_type_symbol
_atom_type_description
_atom_type_scat_dispersion_real
_atom_type_scat_dispersion_imag
_atom_type_scat_source
C C 0.0033 0.0016 'International Tables Vol C Tables 4.2.6.8 and 6.1.1.4'
H H 0.0000 0.0000 'International Tables Vol C Tables 4.2.6.8 and 6.1.1.4'
N N 0.0061 0.0033 'International Tables Vol C Tables 4.2.6.8 and 6.1.1.4'
O O 0.0106 0.0060 'International Tables Vol C Tables 4.2.6.8 and 6.1.1.4'

loop_
_geom_angle_atom_site_label_1
_geom_angle_atom_site_label_2
_geom_angle_atom_site_label_3
_geom_angle
N2 N1 C1 115.9(2)
N3 N2 N1 172.8(3)
N1 C1 H1 109.0
N1 C1 C2 110.83(19)
N1 C1 C6 103.63(18)
C2 C1 H1 109.0
C2 C1 C6 115.17(19)
C6 C1 H1 109.0
C1 C2 H2A 108.9
C1 C2 H2B 108.9
H2A C2 H2B 107.7
C3 C2 C1 113.4(2)
C3 C2 H2A 108.9
C3 C2 H2B 108.9
C2 C3 H3A 109.8
C2 C3 H3B 109.8
C2 C3 C4 109.4(2)
H3A C3 H3B 108.2
C4 C3 H3A 109.8
C4 C3 H3B 109.8
C3 C4 H4A 109.5
C3 C4 H4B 109.5
H4A C4 H4B 108.1
C5 C4 C3 110.6(2)
C5 C4 H4A 109.5
C5 C4 H4B 109.5
C4 C5 H5A 109.0
C4 C5 H5B 109.0
C4 C5 C6 113.10(19)
H5A C5 H5B 107.8
C6 C5 H5A 109.0
C6 C5 H5B 109.0
C1 C6 C5 108.34(18)
C1 C6 C13 108.74(17)
C7 C6 C1 114.75(18)
C7 C6 C5 109.29(18)
C7 C6 C13 106.71(17)
C13 C6 C5 108.88(17)
C8 C7 C6 118.0(2)
C12 C7 C6 124.7(2)
C12 C7 C8 117.2(2)
C7 C8 H8 119.1
C9 C8 C7 121.7(2)
C9 C8 H8 119.1
C8 C9 H9 119.9
C10 C9 C8 120.3(3)
C10 C9 H9 119.9
C9 C10 H10 120.3
C9 C10 C11 119.4(2)
C11 C10 H10 120.3
C10 C11 H11 119.7
C10 C11 C12 120.7(3)
C12 C11 H11 119.7
C7 C12 C11 120.7(2)
C7 C12 H12 119.7
C11 C12 H12 119.7
O1 C13 C6 119.1(2)
O1 C13 C14 118.6(2)
C14 C13 C6 122.36(18)
C15 C14 C13 117.6(2)
C15 C14 C19 117.8(2)
C19 C14 C13 124.6(2)
C14 C15 H15 119.5
C16 C15 C14 121.1(2)
C16 C15 H15 119.5
C15 C16 H16 119.8
C17 C16 C15 120.5(3)
C17 C16 H16 119.8
C16 C17 H17 120.1
C16 C17 C18 119.7(3)
C18 C17 H17 120.1
C17 C18 H18 119.7
C17 C18 C19 120.5(2)
C19 C18 H18 119.7
C14 C19 H19 119.8
C18 C19 C14 120.3(2)
C18 C19 H19 119.8

loop_
_geom_bond_atom_site_label_1
_geom_bond_atom_site_label_2
_geom_bond_distance
O1 C13 1.223(3)
N1 N2 1.225(3)
N1 C1 1.501(3)
N2 N3 1.133(3)
C1 H1 0.9800
C1 C2 1.538(3)
C1 C6 1.550(3)
C2 H2A 0.9700
C2 H2B 0.9700
C2 C3 1.521(3)
C3 H3A 0.9700
C3 H3B 0.9700
C3 C4 1.523(4)
C4 H4A 0.9700
C4 H4B 0.9700
C4 C5 1.522(3)
C5 H5A 0.9700
C5 H5B 0.9700
C5 C6 1.553(3)
C6 C7 1.547(3)
C6 C13 1.552(3)
C7 C8 1.396(3)
C7 C12 1.391(3)
C8 H8 0.9300
C8 C9 1.382(3)
C9 H9 0.9300
C9 C10 1.369(4)
C10 H10 0.9300
C10 C11 1.377(4)
C11 H11 0.9300
C11 C12 1.395(3)
C12 H12 0.9300
C13 C14 1.496(3)
C14 C15 1.395(3)
C14 C19 1.401(3)
C15 H15 0.9300
C15 C16 1.374(4)
C16 H16 0.9300
C16 C17 1.370(4)
C17 H17 0.9300
C17 C18 1.378(4)
C18 H18 0.9300
C18 C19 1.383(3)
C19 H19 0.9300

loop_
_geom_torsion_atom_site_label_1
_geom_torsion_atom_site_label_2
_geom_torsion_atom_site_label_3
_geom_torsion_atom_site_label_4
_geom_torsion
O1 C13 C14 C15 -21.9(3)
O1 C13 C14 C19 156.0(2)
N1 C1 C2 C3 -67.7(3)
N1 C1 C6 C5 74.3(2)
N1 C1 C6 C7 -163.26(18)
N1 C1 C6 C13 -43.9(2)
N2 N1 C1 C2 -44.2(3)
N2 N1 C1 C6 -168.3(2)
C1 C2 C3 C4 -53.5(3)
C1 C6 C7 C8 172.61(19)
C1 C6 C7 C12 -6.9(3)
C1 C6 C13 O1 128.8(2)
C1 C6 C13 C14 -53.2(3)
C2 C1 C6 C5 -46.9(2)
C2 C1 C6 C7 75.5(2)
C2 C1 C6 C13 -165.08(18)
C2 C3 C4 C5 59.1(3)
C3 C4 C5 C6 -61.1(3)
C4 C5 C6 C1 52.9(3)
C4 C5 C6 C7 -72.8(3)
C4 C5 C6 C13 171.00(19)
C5 C6 C7 C8 -65.5(3)
C5 C6 C7 C12 115.0(2)
C5 C6 C13 O1 11.0(3)
C5 C6 C13 C14 -171.05(19)
C6 C1 C2 C3 49.5(3)
C6 C7 C8 C9 179.5(2)
C6 C7 C12 C11 -178.7(2)
C6 C13 C14 C15 160.2(2)
C6 C13 C14 C19 -22.0(3)
C7 C6 C13 O1 -106.9(2)
C7 C6 C13 C14 71.1(2)
C7 C8 C9 C10 -0.8(4)
C8 C7 C12 C11 1.8(3)
C8 C9 C10 C11 1.8(4)
C9 C10 C11 C12 -0.9(4)
C10 C11 C12 C7 -0.9(4)
C12 C7 C8 C9 -1.0(4)
C13 C6 C7 C8 52.1(2)
C13 C6 C7 C12 -127.4(2)
C13 C14 C15 C16 177.5(2)
C13 C14 C19 C18 -176.5(2)
C14 C15 C16 C17 -0.6(4)
C15 C14 C19 C18 1.4(4)
C15 C16 C17 C18 0.8(4)
C16 C17 C18 C19 0.1(4)
C17 C18 C19 C14 -1.2(4)
C19 C14 C15 C16 -0.5(4)
